data_7008604
loop_
_publ_author_name
'Lewis, Jana A.'
'Tran, Ba L.'
'Puerta, David T.'
'Rumberger, Evan M.'
'Hendrickson, David N.'
'Cohen, Seth M.'

_publ_section_title
;
 Synthesis, structure and spectroscopy of new thiopyrone and
 hydroxypyridinethione transition-metal complexes.
;
_journal_issue 15
_journal_name_full 'Dalton transactions (Cambridge, England : 2003)'
_journal_page_first 2588
_journal_page_last 2596
_journal_paper_doi 10.1039/b505034k
_journal_year 2005
_chemical_formula_sum 'C15 H20 N2 Ni O3 S2'
_chemical_formula_weight 399.16
_chemical_name_systematic
;
?
;
_space_group_IT_number 61
_symmetry_cell_setting orthorhombic
_symmetry_space_group_name_Hall '-P 2ac 2ab'
_symmetry_space_group_name_H-M 'P b c a'
_atom_sites_solution_hydrogens geom
_atom_sites_solution_primary direct
_atom_sites_solution_secondary difmap
_audit_creation_method SHELXL-97
_cell_angle_alpha 90.00
_cell_angle_beta 90.00
_cell_angle_gamma 90.00
_cell_formula_units_Z 8
_cell_length_a 7.4626(7)
_cell_length_b 19.3473(18)
_cell_length_c 22.730(2)
_cell_measurement_temperature 100(2)
_cell_measurement_theta_max 27.52
_cell_measurement_theta_min 1.79
_cell_volume 3281.8(5)
_computing_cell_refinement 'Bruker SMART'
_computing_data_collection 'Bruker SMART'
_computing_data_reduction 'Bruker SAINT'
_computing_molecular_graphics 'Bruker SHELXTL'
_computing_publication_material 'Bruker SHELXTL'
_computing_structure_refinement 'SHELXL-97 (Sheldrick, 1997)'
_computing_structure_solution 'SHELXS-97 (Sheldrick, 1990)'
_diffrn_ambient_temperature 100(2)
_diffrn_measured_fraction_theta_full 0.998
_diffrn_measured_fraction_theta_max 0.998
_diffrn_measurement_device_type 'CCD area detector'
_diffrn_measurement_method 'phi and omega scans'
_diffrn_radiation_monochromator graphite
_diffrn_radiation_source 'fine-focus sealed tube'
_diffrn_radiation_type MoK\a
_diffrn_radiation_wavelength 0.71073
_diffrn_reflns_av_R_equivalents 0.0489
_diffrn_reflns_av_sigmaI/netI 0.0384
_diffrn_reflns_limit_h_max 9
_diffrn_reflns_limit_h_min -9
_diffrn_reflns_limit_k_max 25
_diffrn_reflns_limit_k_min -24
_diffrn_reflns_limit_l_max 29
_diffrn_reflns_limit_l_min -29
_diffrn_reflns_number 26647
_diffrn_reflns_theta_full 27.52
_diffrn_reflns_theta_max 27.52
_diffrn_reflns_theta_min 1.79
_exptl_absorpt_coefficient_mu 1.452
_exptl_absorpt_correction_T_max 1.000000
_exptl_absorpt_correction_T_min 0.785266
_exptl_absorpt_correction_type multi-scan
_exptl_absorpt_process_details SADABS
_exptl_crystal_colour orange
_exptl_crystal_density_diffrn 1.616
_exptl_crystal_density_meas 0
_exptl_crystal_density_method 'not measured'
_exptl_crystal_description plate
_exptl_crystal_F_000 1664
_exptl_crystal_size_max 0.23
_exptl_crystal_size_mid 0.13
_exptl_crystal_size_min 0.05
_refine_diff_density_max 0.672
_refine_diff_density_min -0.589
_refine_diff_density_rms 0.091
_refine_ls_extinction_method none
_refine_ls_goodness_of_fit_ref 1.092
_refine_ls_hydrogen_treatment mixed
_refine_ls_matrix_type full
_refine_ls_number_parameters 217
_refine_ls_number_reflns 3766
_refine_ls_number_restraints 0
_refine_ls_restrained_S_all 1.092
_refine_ls_R_factor_all 0.0634
_refine_ls_R_factor_gt 0.0462
_refine_ls_shift/su_max 0.001
_refine_ls_shift/su_mean 0.000
_refine_ls_structure_factor_coef Fsqd
_refine_ls_weighting_details 'calc w=1/[\s^2^(Fo^2^)+(0.0404P)^2^+1.9028P] where P=(Fo^2^+2Fc^2^)/3'
_refine_ls_weighting_scheme calc
_refine_ls_wR_factor_gt 0.0913
_refine_ls_wR_factor_ref 0.0970
_reflns_number_gt 3025
_reflns_number_total 3766
_reflns_threshold_expression >2sigma(I)
_cod_data_source_file b505034k.txt
_cod_data_source_block '[Ni(3,4-HOPTO)2]'
_cod_depositor_comments
;
The following automatic conversions were performed:
'_symmetry_cell_setting' value 'Orthorhombic' changed to 'orthorhombic'
according to '/home/saulius/struct/CIF-dictionaries/cif_core.dic'
dictionary named 'cif_core.dic' version 2.4.1 from 2010-06-29.

Automatic conversion script
Id: cif_fix_enum 1527 2010-12-29 10:47:43Z saulius 
;
_cod_original_sg_symbol_H-M Pbca
_cod_database_code 7008604

loop_
_symmetry_equiv_pos_as_xyz
'x, y, z'
'-x+1/2, -y, z+1/2'
'-x, y+1/2, -z+1/2'
'x+1/2, -y+1/2, -z'
'-x, -y, -z'
'x-1/2, y, -z-1/2'
'x, -y-1/2, z-1/2'
'-x-1/2, y-1/2, z'

loop_
_atom_site_label
_atom_site_type_symbol
_atom_site_fract_x
_atom_site_fract_y
_atom_site_fract_z
_atom_site_U_iso_or_equiv
_atom_site_adp_type
_atom_site_occupancy
_atom_site_symmetry_multiplicity
_atom_site_calc_flag
_atom_site_refinement_flags
_atom_site_disorder_assembly
_atom_site_disorder_group
Ni1 Ni 0.09529(5) 0.349914(18) 0.397950(15) 0.01156(11) Uani 1 1 d . . .
S1 S 0.09408(10) 0.34968(4) 0.49291(3) 0.01507(16) Uani 1 1 d . . .
S2 S -0.03478(10) 0.25099(4) 0.39579(3) 0.01444(16) Uani 1 1 d . . .
O1 O 0.2114(3) 0.43637(10) 0.39807(8) 0.0140(4) Uani 1 1 d . . .
O2 O 0.0966(3) 0.35297(10) 0.31536(8) 0.0159(4) Uani 1 1 d . . .
O3 O 1.0472(3) 0.52675(13) 0.31565(11) 0.0271(6) Uani 1 1 d . . .
N1 N -0.0316(3) 0.23658(12) 0.19924(10) 0.0126(5) Uani 1 1 d . . .
N2 N 0.3131(3) 0.56455(12) 0.50712(10) 0.0133(5) Uani 1 1 d . . .
C1 C 0.1741(4) 0.43289(15) 0.50152(12) 0.0126(6) Uani 1 1 d . . .
C2 C 0.1850(4) 0.46793(15) 0.55490(12) 0.0148(6) Uani 1 1 d . . .
H2 H 0.1449 0.4464 0.5901 0.018 Uiso 1 1 calc R . .
C3 C 0.2534(4) 0.53329(15) 0.55645(12) 0.0164(6) Uani 1 1 d . . .
H3A H 0.2590 0.5572 0.5929 0.020 Uiso 1 1 calc R . .
C4 C 0.3813(4) 0.63583(15) 0.51195(13) 0.0179(7) Uani 1 1 d . . .
H4A H 0.3561 0.6538 0.5514 0.027 Uiso 1 1 calc R . .
H4B H 0.3221 0.6650 0.4826 0.027 Uiso 1 1 calc R . .
H4C H 0.5109 0.6361 0.5051 0.027 Uiso 1 1 calc R . .
C5 C 0.3054(3) 0.53297(14) 0.45377(12) 0.0116(6) Uani 1 1 d . . .
C6 C 0.3733(4) 0.56953(15) 0.40031(12) 0.0160(6) Uani 1 1 d . . .
H6A H 0.2839 0.6032 0.3871 0.024 Uiso 1 1 calc R . .
H6B H 0.3951 0.5358 0.3689 0.024 Uiso 1 1 calc R . .
H6C H 0.4853 0.5935 0.4098 0.024 Uiso 1 1 calc R . .
C7 C 0.2304(4) 0.46706(15) 0.44948(12) 0.0125(6) Uani 1 1 d . . .
C8 C -0.0334(4) 0.24127(15) 0.32024(12) 0.0148(6) Uani 1 1 d . . .
C9 C -0.0943(4) 0.18301(15) 0.28996(13) 0.0167(6) Uani 1 1 d . . .
H9 H -0.1389 0.1443 0.3112 0.020 Uiso 1 1 calc R . .
C10 C -0.0900(4) 0.18161(15) 0.23009(13) 0.0159(6) Uani 1 1 d . . .
H10 H -0.1286 0.1413 0.2098 0.019 Uiso 1 1 calc R . .
C11 C -0.0278(4) 0.23194(16) 0.13426(12) 0.0184(7) Uani 1 1 d . . .
H11A H -0.0697 0.1862 0.1220 0.028 Uiso 1 1 calc R . .
H11B H 0.0950 0.2391 0.1203 0.028 Uiso 1 1 calc R . .
H11C H -0.1063 0.2675 0.1175 0.028 Uiso 1 1 calc R . .
C12 C 0.0281(4) 0.29541(14) 0.22612(12) 0.0125(6) Uani 1 1 d . . .
C13 C 0.0857(4) 0.35514(15) 0.18929(12) 0.0157(6) Uani 1 1 d . . .
H13A H 0.1824 0.3406 0.1629 0.024 Uiso 1 1 calc R . .
H13B H 0.1287 0.3925 0.2148 0.024 Uiso 1 1 calc R . .
H13C H -0.0161 0.3717 0.1660 0.024 Uiso 1 1 calc R . .
C14 C 0.0331(4) 0.29824(14) 0.28737(12) 0.0127(6) Uani 1 1 d . . .
C15 C 0.8944(4) 0.50924(17) 0.28199(14) 0.0252(7) Uani 1 1 d . . .
H15A H 0.7892 0.5070 0.3077 0.038 Uiso 1 1 calc R . .
H15B H 0.9130 0.4642 0.2633 0.038 Uiso 1 1 calc R . .
H15C H 0.8750 0.5444 0.2516 0.038 Uiso 1 1 calc R . .
H3B H 1.080(5) 0.496(2) 0.3312(17) 0.033(12) Uiso 1 1 d . . .

loop_
_atom_site_aniso_label
_atom_site_aniso_U_11
_atom_site_aniso_U_22
_atom_site_aniso_U_33
_atom_site_aniso_U_23
_atom_site_aniso_U_13
_atom_site_aniso_U_12
Ni1 0.01416(19) 0.01016(19) 0.01035(18) 0.00047(15) -0.00036(14) -0.00069(14)
S1 0.0177(4) 0.0154(4) 0.0121(3) 0.0026(3) -0.0005(3) -0.0026(3)
S2 0.0180(4) 0.0118(3) 0.0135(3) 0.0011(3) 0.0000(3) -0.0018(3)
O1 0.0174(10) 0.0127(10) 0.0120(10) -0.0002(8) 0.0008(8) -0.0024(8)
O2 0.0239(11) 0.0125(10) 0.0112(10) -0.0024(8) -0.0003(8) -0.0029(9)
O3 0.0273(14) 0.0222(14) 0.0319(14) 0.0124(11) -0.0065(10) -0.0001(10)
N1 0.0120(12) 0.0129(13) 0.0128(12) -0.0019(9) 0.0015(9) -0.0003(9)
N2 0.0124(12) 0.0139(13) 0.0137(12) -0.0009(10) 0.0001(9) -0.0005(10)
C1 0.0074(14) 0.0154(16) 0.0150(14) 0.0010(11) -0.0009(10) 0.0018(11)
C2 0.0118(14) 0.0198(16) 0.0128(14) 0.0009(12) 0.0004(11) 0.0010(11)
C3 0.0161(15) 0.0209(16) 0.0124(14) -0.0039(12) -0.0008(11) 0.0016(12)
C4 0.0215(17) 0.0120(16) 0.0203(16) -0.0070(12) -0.0005(12) -0.0046(12)
C5 0.0082(13) 0.0145(15) 0.0121(14) -0.0004(11) 0.0004(10) 0.0023(11)
C6 0.0191(15) 0.0145(15) 0.0143(15) 0.0027(12) -0.0002(12) -0.0026(11)
C7 0.0108(13) 0.0139(15) 0.0127(14) -0.0011(11) 0.0005(11) 0.0020(10)
C8 0.0167(15) 0.0142(15) 0.0135(14) 0.0007(12) 0.0005(11) 0.0020(11)
C9 0.0166(15) 0.0106(14) 0.0229(16) 0.0019(12) -0.0007(12) -0.0010(12)
C10 0.0149(15) 0.0126(15) 0.0202(15) -0.0042(12) -0.0022(12) -0.0013(11)
C11 0.0207(16) 0.0225(18) 0.0120(15) -0.0055(12) 0.0008(12) -0.0040(12)
C12 0.0119(14) 0.0134(15) 0.0122(14) -0.0026(11) 0.0002(10) 0.0020(11)
C13 0.0192(15) 0.0149(15) 0.0132(14) -0.0003(11) -0.0005(11) -0.0022(12)
C14 0.0107(13) 0.0136(15) 0.0139(15) -0.0006(11) 0.0005(10) 0.0026(11)
C15 0.0291(19) 0.0199(17) 0.0267(18) -0.0018(13) -0.0015(14) -0.0006(14)

loop_
_atom_type_symbol
_atom_type_description
_atom_type_scat_dispersion_real
_atom_type_scat_dispersion_imag
_atom_type_scat_source
C C 0.0033 0.0016 'International Tables Vol C Tables 4.2.6.8 and 6.1.1.4'
H H 0.0000 0.0000 'International Tables Vol C Tables 4.2.6.8 and 6.1.1.4'
N N 0.0061 0.0033 'International Tables Vol C Tables 4.2.6.8 and 6.1.1.4'
O O 0.0106 0.0060 'International Tables Vol C Tables 4.2.6.8 and 6.1.1.4'
S S 0.1246 0.1234 'International Tables Vol C Tables 4.2.6.8 and 6.1.1.4'
Ni Ni 0.3393 1.1124 'International Tables Vol C Tables 4.2.6.8 and 6.1.1.4'

loop_
_geom_angle_atom_site_label_1
_geom_angle_atom_site_label_2
_geom_angle_atom_site_label_3
_geom_angle
_geom_angle_site_symmetry_1
_geom_angle_site_symmetry_3
_geom_angle_publ_flag
O2 Ni1 O1 88.34(8) . . ?
O2 Ni1 S2 90.44(6) . . ?
O1 Ni1 S2 178.68(6) . . ?
O2 Ni1 S1 178.32(6) . . ?
O1 Ni1 S1 90.13(6) . . ?
S2 Ni1 S1 91.09(3) . . ?
C1 S1 Ni1 96.31(10) . . ?
C8 S2 Ni1 96.72(10) . . ?
C7 O1 Ni1 116.78(17) . . ?
C14 O2 Ni1 116.97(18) . . ?
C10 N1 C12 122.0(2) . . ?
C10 N1 C11 118.6(2) . . ?
C12 N1 C11 119.4(2) . . ?
C3 N2 C5 121.7(2) . . ?
C3 N2 C4 118.1(2) . . ?
C5 N2 C4 120.1(2) . . ?
C2 C1 C7 118.9(3) . . ?
C2 C1 S1 124.9(2) . . ?
C7 C1 S1 116.2(2) . . ?
C3 C2 C1 119.7(3) . . ?
N2 C3 C2 121.2(3) . . ?
N2 C5 C7 119.3(2) . . ?
N2 C5 C6 119.9(2) . . ?
C7 C5 C6 120.8(2) . . ?
O1 C7 C5 121.1(2) . . ?
O1 C7 C1 119.8(3) . . ?
C5 C7 C1 119.1(3) . . ?
C9 C8 C14 118.7(3) . . ?
C9 C8 S2 125.2(2) . . ?
C14 C8 S2 116.1(2) . . ?
C10 C9 C8 120.1(3) . . ?
N1 C10 C9 120.8(3) . . ?
N1 C12 C14 119.2(3) . . ?
N1 C12 C13 119.3(2) . . ?
C14 C12 C13 121.5(3) . . ?
O2 C14 C12 121.4(3) . . ?
O2 C14 C8 119.5(3) . . ?
C12 C14 C8 119.0(3) . . ?

loop_
_geom_bond_atom_site_label_1
_geom_bond_atom_site_label_2
_geom_bond_distance
_geom_bond_site_symmetry_2
_geom_bond_publ_flag
Ni1 O2 1.8782(19) . ?
Ni1 O1 1.8840(19) . ?
Ni1 S2 2.1466(8) . ?
Ni1 S1 2.1584(8) . ?
S1 C1 1.728(3) . ?
S2 C8 1.728(3) . ?
O1 C7 1.318(3) . ?
O2 C14 1.323(3) . ?
O3 C15 1.415(4) . ?
N1 C10 1.347(4) . ?
N1 C12 1.366(3) . ?
N1 C11 1.480(3) . ?
N2 C3 1.350(4) . ?
N2 C5 1.359(3) . ?
N2 C4 1.474(4) . ?
C1 C2 1.392(4) . ?
C1 C7 1.419(4) . ?
C2 C3 1.364(4) . ?
C5 C7 1.396(4) . ?
C5 C6 1.494(4) . ?
C8 C9 1.397(4) . ?
C8 C14 1.421(4) . ?
C9 C10 1.361(4) . ?
C12 C14 1.394(4) . ?
C12 C13 1.490(4) . ?
